data_1536245
loop_
_publ_author_name
'Ohta, T.'
'Takeda, H.'
'Takeuchi, Y.'

_publ_section_title
;
 Mica polytypism: similarities in the crystal structures of coexisting 1M
 and 2M1 oxybiotite
;
_journal_name_full 'American Mineralogist'
_journal_page_first 298
_journal_page_last 310
_journal_volume 67
_journal_year 1982
_chemical_formula_sum 'Al1.318 F0.16 Fe0.868 H0.3 K Mg1.638 O11.84 Si2.84 Ti0.336'
_chemical_name_systematic
;
K (Mg.624 Fe.19 Al.186) (Mg.507 Al.036 Fe.289 Ti.168)2 (Si2.84 Al1.06 Fe.1 
O10) (O1.84 H.3 F.16)
;
_space_group_IT_number 12
_symmetry_space_group_name_Hall '-C 2y'
_symmetry_space_group_name_H-M 'C 1 2/m 1'
_cell_angle_alpha 90
_cell_angle_beta 100.102
_cell_angle_gamma 90
_cell_formula_units_Z 2
_cell_length_a 5.3204
_cell_length_b 9.21
_cell_length_c 10.104
_cell_volume 487.429
_citation_journal_id_ASTM AMMIAY
_cod_data_source_file Ohta_AMMIAY_1982_108.cif
_cod_data_source_block H0.3Al1.318F0.16Fe0.868K1Mg1.638O11.84Si2.84Ti0.336
_cod_original_cell_volume 487.4294
_cod_original_formula_sum
;
H0.3 Al1.318 F0.16 Fe0.868 K1 Mg1.638 O11.84 Si2.84 Ti0.336
;
_cod_database_code 1536245

loop_
_symmetry_equiv_pos_as_xyz
x,y,z
-x,y,-z
-x,-y,-z
x,-y,z
x+1/2,y+1/2,z
-x+1/2,y+1/2,-z
-x+1/2,-y+1/2,-z
x+1/2,-y+1/2,z

loop_
_atom_site_label
_atom_site_type_symbol
_atom_site_fract_x
_atom_site_fract_y
_atom_site_fract_z
_atom_site_occupancy
_atom_site_U_iso_or_equiv
Mg2 Mg+2 0 0.34538 0.5 0.507 0.0
Al1 Al+3 0 0 0.5 0.186 0.0
F1 F-1 0.1335 0.5 0.4006 0.08 0.0
K1 K+1 0 0.5 0 1 0.0
O3 O-2 0.1298 0.1697 0.3905 1 0.0
Fe1 Fe+3 0 0 0.5 0.19 0.0
Mg1 Mg+2 0 0 0.5 0.624 0.0
Ti1 Ti+4 0 0.34538 0.5 0.168 0.0
Al2 Al+3 0 0.34538 0.5 0.036 0.0
O1 O-2 0.0177 0 0.1666 1 0.0
Si1 Si+4 0.073 0.16733 0.22283 0.71 0.0
Fe3 Fe+3 0.073 0.16733 0.22283 0.024 0.0
O4 O-2 0.1335 0.5 0.4006 0.92 0.0
O2 O-2 0.3217 0.2315 0.1645 1 0.0
Al3 Al+3 0.073 0.16733 0.22283 0.266 0.0
Fe2 Fe+3 0 0.34538 0.5 0.289 0.0
